data_9014246
loop_
_publ_author_name
'Kampf, A. R.'
'Colombo, F.'
'Gonzalez del Tanago, J.'

_publ_section_title
;
 Carlhintzeite, Ca2AlF7*H2O, from the Gigante granitic pegmatite,
 Cordoba province, Argentina: description and crystal structure
;
_journal_name_full 'Mineralogical Magazine'
_journal_page_first 623
_journal_page_last 632
_journal_paper_doi 10.1180/minmag.2010.074.4.623
_journal_volume 74
_journal_year 2010
_chemical_compound_source 'Gigante pegmatite, Punilla Department, Cordoba Province, Argentina'
_chemical_formula_sum 'Al Ca2 F7 H2 O'
_chemical_name_mineral Carlhintzeite
_space_group_IT_number 2
_symmetry_space_group_name_Hall '-P 1 (1/2*x+1/2*y,1/2*x-1/2*y,-z)'
_symmetry_space_group_name_H-M 'C -1'
_cell_angle_alpha 90.974
_cell_angle_beta 104.802
_cell_angle_gamma 90.026
_cell_formula_units_Z 4
_cell_length_a 9.4227
_cell_length_b 6.9670
_cell_length_c 9.2671
_cell_volume 588.085
_database_code_amcsd 0017800
_exptl_crystal_density_diffrn 2.916
_cod_original_formula_sum 'Ca2 Al F7 O H2'
_cod_database_code 9014246

loop_
_space_group_symop_operation_xyz
x,y,z
1/2+x,1/2+y,z
-x,-y,-z
1/2-x,1/2-y,-z

loop_
_atom_site_aniso_label
_atom_site_aniso_U_11
_atom_site_aniso_U_22
_atom_site_aniso_U_33
_atom_site_aniso_U_12
_atom_site_aniso_U_13
_atom_site_aniso_U_23
Ca1 0.01110 0.01420 0.01210 0.00010 0.00350 0.00030
Ca2 0.01110 0.01560 0.01250 0.00040 0.00240 0.00090
Al1 0.01200 0.01530 0.00820 -0.00040 0.00280 0.00010
Al2 0.00820 0.01370 0.00960 0.00090 0.00280 0.00090
F1 0.01660 0.04130 0.01360 -0.00040 0.00630 0.00000
F2 0.01870 0.01800 0.01870 -0.00010 0.00100 -0.00200
F3 0.02260 0.01370 0.01450 0.00130 0.00020 0.00080
F4 0.00990 0.04010 0.01470 0.00160 0.00150 0.00150
F5 0.02350 0.01360 0.01730 -0.00090 0.01190 0.00150
F6 0.02350 0.01580 0.01620 -0.00050 0.01060 -0.00030
F7 0.01110 0.03230 0.01220 0.00010 0.00240 0.00180
OWat 0.01610 0.03320 0.01760 -0.00010 0.00360 0.00190

loop_
_atom_site_label
_atom_site_fract_x
_atom_site_fract_y
_atom_site_fract_z
_atom_site_U_iso_or_equiv
_atom_site_type_symbol
_atom_site_attached_hydrogens
Ca1 0.58447 0.99988 0.35406 0.01240 Ca 0
Ca2 0.15860 0.00061 0.20308 0.01320 Ca 0
Al1 0.50000 0.00000 0.00000 0.01180 Al 0
Al2 0.00000 0.00000 0.50000 0.01040 Al 0
F1 0.38300 0.02930 0.12420 0.02340 F 0
F2 0.61950 0.17940 0.11430 0.01920 F 0
F3 0.60200 0.82080 0.12470 0.01780 F 0
F4 0.82510 0.00120 0.36950 0.02190 F 0
F5 0.56540 0.67600 0.38780 0.01690 F 0
F6 0.56260 0.32320 0.38210 0.01750 F 0
F7 0.35640 0.99340 0.39630 0.01860 F 0
OWat 0.89270 0.98240 0.08680 0.02240 O 0
H1 0.85200 0.09100 0.10400 0.05000 H 0
H2 0.84500 0.88200 0.10800 0.05000 H 0

loop_
_cod_changelog_entry_id
_cod_changelog_entry_author
_cod_changelog_entry_date
_cod_changelog_entry_text
1
;cod-tools version 3.8.0
Id: cif_guess_AMCSD_atom_types 9581 2023-05-17 12:35:41Z saulius
;
2023-05-18T08:45:13+03:00
;Derived atom types and hydrogen counts
from atom names that follow the AMCSD naming convention
(Wat == water, O-H == hydroxyl).
;

loop_
_cod_related_entry_id
_cod_related_entry_database
_cod_related_entry_code
1 AMCSD 0017800
